data_2021003
loop_
_publ_author_name
'Klongdee, Fatima'
'Boonmak, Jaursup'
'Youngme, Sujittra'

_publ_section_title
;
 Effect of pH on the charge-assisted hydrogen-bonded assembly of the
 anionic [Cu(oxalate)~2~]^2{-^} building unit and
 <i>N</i>,<i>N</i>'-ditopic cations
;
_journal_coeditor_code KU3215
_journal_issue 3
_journal_name_full 'Acta Crystallographica Section C'
_journal_page_first
;
;
_journal_paper_doi 10.1107/S2053229618002024
_journal_volume 74
_journal_year 2018
_chemical_formula_iupac '(C12 H14 N2) [Cu (C2 O4)2]'
_chemical_formula_moiety 'C12 H14 N2 2+, C4 Cu O8 2-'
_chemical_formula_sum 'C16 H14 Cu N2 O8'
_chemical_formula_weight 425.83
_chemical_name_common
;
4,4'-(Ethane-1,2-diyl)dipyridinium
bis(oxalato-\k^2^<i>O</i>^1^,<i>O</i>^2^)copper(II)
;
_space_group_crystal_system triclinic
_space_group_IT_number 2
_space_group_name_Hall '-P 1'
_space_group_name_H-M_alt 'P -1'
_symmetry_space_group_name_Hall '-P 1'
_symmetry_space_group_name_H-M 'P -1'
_atom_sites_solution_hydrogens geom
_audit_creation_method SHELXL-2014/7
_cell_angle_alpha 109.382(2)
_cell_angle_beta 95.641(2)
_cell_angle_gamma 97.930(2)
_cell_formula_units_Z 1
_cell_length_a 3.84860(10)
_cell_length_b 10.2380(3)
_cell_length_c 10.6080(4)
_cell_measurement_reflns_used 5637
_cell_measurement_temperature 298(2)
_cell_measurement_theta_max 26.216
_cell_measurement_theta_min 3.4565
_cell_volume 385.85(2)
_computing_cell_refinement
;
SAINT (Bruker, 2013)
;
_computing_data_collection
;
APEX2 (Bruker, 2013)
;
_computing_data_reduction
;
SAINT (Bruker, 2013)
;
_computing_molecular_graphics
;
SHELXL (Sheldrick, 2008)
;
_computing_publication_material
;
SHELXL (Sheldrick, 2008)
;
_computing_structure_refinement
;
SHELXL2014 (Sheldrick, 2015)
;
_computing_structure_solution
;
SHELXS97 (Sheldrick, 2008)
;
_diffrn_ambient_temperature 298(2)
_diffrn_measured_fraction_theta_full 0.997
_diffrn_measured_fraction_theta_max 0.997
_diffrn_measurement_device_type
;
Bruker D8 QUEST PHOTON 100
;
_diffrn_measurement_method '\f and \w scans'
_diffrn_radiation_type MoK\a
_diffrn_radiation_wavelength 0.71073
_diffrn_reflns_av_R_equivalents 0.0635
_diffrn_reflns_limit_h_max 4
_diffrn_reflns_limit_h_min -4
_diffrn_reflns_limit_k_max 12
_diffrn_reflns_limit_k_min -12
_diffrn_reflns_limit_l_max 13
_diffrn_reflns_limit_l_min -13
_diffrn_reflns_number 11134
_diffrn_reflns_theta_full 25.242
_diffrn_reflns_theta_max 26.020
_diffrn_reflns_theta_min 3.924
_diffrn_standards_decay_% 0
_diffrn_standards_interval_count 0
_diffrn_standards_number 0
_exptl_absorpt_coefficient_mu 1.470
_exptl_absorpt_correction_T_max 0.7454
_exptl_absorpt_correction_T_min 0.4810
_exptl_absorpt_correction_type multi-scan
_exptl_absorpt_process_details
;
(SADABS; Bruker, 2015)
;
_exptl_crystal_colour purple
_exptl_crystal_density_diffrn 1.833
_exptl_crystal_description block
_exptl_crystal_F_000 217
_exptl_crystal_size_max 0.090
_exptl_crystal_size_mid 0.040
_exptl_crystal_size_min 0.030
_refine_diff_density_max 0.411
_refine_diff_density_min -0.359
_refine_ls_extinction_method none
_refine_ls_goodness_of_fit_ref 1.042
_refine_ls_hydrogen_treatment constr
_refine_ls_matrix_type full
_refine_ls_number_parameters 124
_refine_ls_number_reflns 1515
_refine_ls_number_restraints 0
_refine_ls_restrained_S_all 1.042
_refine_ls_R_factor_all 0.0383
_refine_ls_R_factor_gt 0.0329
_refine_ls_shift/su_max 0.000
_refine_ls_shift/su_mean 0.000
_refine_ls_structure_factor_coef Fsqd
_refine_ls_weighting_details 'w=1/[\s^2^(Fo^2^)+(0.0423P)^2^+0.2752P] where P=(Fo^2^+2Fc^2^)/3'
_refine_ls_weighting_scheme calc
_refine_ls_wR_factor_gt 0.0839
_refine_ls_wR_factor_ref 0.0866
_reflns_number_gt 1370
_reflns_number_total 1515
_reflns_threshold_expression 'I > 2\s(I)'
_cod_data_source_file ku3215sup1.cif
_cod_data_source_block compoundII
_cod_database_code 2021003
_shelx_space_group_comment
;
The symmetry employed for this shelxl refinement is uniquely defined
by the following loop, which should always be used as a source of
symmetry information in preference to the above space-group names.
They are only intended as comments.
;
_shelx_estimated_absorpt_t_min 0.351
_shelx_estimated_absorpt_t_max 0.957

loop_
_space_group_symop_operation_xyz
'x, y, z'
'-x, -y, -z'

loop_
_atom_site_type_symbol
_atom_site_label
_atom_site_fract_x
_atom_site_fract_y
_atom_site_fract_z
_atom_site_U_iso_or_equiv
_atom_site_adp_type
_atom_site_calc_flag
_atom_site_occupancy
Cu Cu1 0.0000 0.5000 0.0000 0.02811(17) Uani d 1
O O1 0.0783(5) 0.68107(18) 0.14009(17) 0.0323(4) Uani d 1
O O2 0.3594(5) 0.78730(19) 0.35205(18) 0.0358(4) Uani d 1
O O3 0.3273(5) 0.45021(18) 0.12059(17) 0.0338(4) Uani d 1
O O4 0.6076(5) 0.54334(19) 0.33262(18) 0.0355(4) Uani d 1
N N1 -0.1332(5) 0.7665(2) 0.5689(2) 0.0281(5) Uani d 1
H H1 -0.2503 0.7127 0.4888 0.034 Uiso calc 1
C C1 0.2779(6) 0.6865(2) 0.2468(2) 0.0245(5) Uani d 1
C C2 0.4187(6) 0.5490(3) 0.2350(2) 0.0263(5) Uani d 1
C C3 0.0221(7) 0.7072(3) 0.6474(3) 0.0303(6) Uani d 1
H H3 0.0060 0.6078 0.6165 0.036 Uiso calc 1
C C4 0.2072(7) 0.7888(3) 0.7739(3) 0.0284(5) Uani d 1
H H4 0.3163 0.7460 0.8303 0.034 Uiso calc 1
C C5 0.2320(6) 0.9337(3) 0.8176(2) 0.0234(5) Uani d 1
C C6 0.0655(6) 0.9909(3) 0.7315(3) 0.0273(5) Uani d 1
H H6 0.0786 1.0899 0.7587 0.033 Uiso calc 1
C C7 -0.1169(6) 0.9054(3) 0.6079(2) 0.0286(5) Uani d 1
H H7 -0.2321 0.9449 0.5497 0.034 Uiso calc 1
C C8 0.4292(6) 1.0343(3) 0.9522(2) 0.0260(5) Uani d 1
H H8A 0.2683 1.0964 0.9971 0.031 Uiso calc 1
H H8B 0.6310 1.0946 0.9358 0.031 Uiso calc 1

loop_
_atom_site_aniso_label
_atom_site_aniso_U_11
_atom_site_aniso_U_22
_atom_site_aniso_U_33
_atom_site_aniso_U_12
_atom_site_aniso_U_13
_atom_site_aniso_U_23
Cu1 0.0395(3) 0.0210(2) 0.0181(2) 0.00929(18) -0.00867(17) 0.00160(17)
O1 0.0441(10) 0.0239(9) 0.0231(9) 0.0114(8) -0.0090(8) 0.0027(7)
O2 0.0460(11) 0.0269(9) 0.0238(9) 0.0099(8) -0.0095(8) -0.0023(7)
O3 0.0483(11) 0.0245(9) 0.0214(9) 0.0120(8) -0.0112(8) 0.0014(7)
O4 0.0476(11) 0.0310(10) 0.0237(9) 0.0113(8) -0.0112(8) 0.0069(8)
N1 0.0288(11) 0.0315(12) 0.0166(10) 0.0019(9) -0.0021(8) 0.0018(9)
C1 0.0268(12) 0.0231(12) 0.0205(12) 0.0037(9) -0.0013(9) 0.0053(10)
C2 0.0293(12) 0.0252(12) 0.0227(12) 0.0036(10) -0.0012(10) 0.0082(10)
C3 0.0361(14) 0.0210(12) 0.0293(13) 0.0057(10) 0.0023(11) 0.0034(10)
C4 0.0317(13) 0.0319(13) 0.0230(12) 0.0082(10) 0.0002(10) 0.0116(10)
C5 0.0203(11) 0.0278(12) 0.0197(12) 0.0038(9) 0.0036(9) 0.0052(10)
C6 0.0291(12) 0.0239(12) 0.0279(13) 0.0062(10) 0.0028(10) 0.0075(10)
C7 0.0286(12) 0.0362(14) 0.0234(12) 0.0060(10) -0.0006(10) 0.0151(11)
C8 0.0279(12) 0.0260(12) 0.0220(12) 0.0061(10) 0.0000(10) 0.0062(10)

loop_
_atom_type_symbol
_atom_type_description
_atom_type_scat_dispersion_real
_atom_type_scat_dispersion_imag
_atom_type_scat_source
C C 0.0033 0.0016 'International Tables Vol C Tables 4.2.6.8 and 6.1.1.4'
H H 0.0000 0.0000 'International Tables Vol C Tables 4.2.6.8 and 6.1.1.4'
N N 0.0061 0.0033 'International Tables Vol C Tables 4.2.6.8 and 6.1.1.4'
O O 0.0106 0.0060 'International Tables Vol C Tables 4.2.6.8 and 6.1.1.4'
Cu Cu 0.3201 1.2651 'International Tables Vol C Tables 4.2.6.8 and 6.1.1.4'

loop_
_geom_angle_atom_site_label_1
_geom_angle_atom_site_label_2
_geom_angle_atom_site_label_3
_geom_angle_site_symmetry_1
_geom_angle_site_symmetry_3
_geom_angle
_geom_angle_publ_flag
O1 Cu1 O1 2_565 . 180.00(11) yes
O1 Cu1 O3 2_565 2_565 85.73(7) yes
O1 Cu1 O3 . 2_565 94.27(7) yes
O1 Cu1 O3 2_565 . 94.27(7) yes
O1 Cu1 O3 . . 85.73(7) yes
O3 Cu1 O3 2_565 . 180.0 yes
C1 O1 Cu1 . . 112.67(15) no
C2 O3 Cu1 . . 111.56(15) no
C3 N1 C7 . . 121.9(2) no
C3 N1 H1 . . 119.1 no
C7 N1 H1 . . 119.1 no
O2 C1 O1 . . 126.1(2) no
O2 C1 C2 . . 119.5(2) no
O1 C1 C2 . . 114.4(2) no
O4 C2 O3 . . 125.5(2) no
O4 C2 C1 . . 119.2(2) no
O3 C2 C1 . . 115.4(2) no
N1 C3 C4 . . 120.4(2) no
N1 C3 H3 . . 119.8 no
C4 C3 H3 . . 119.8 no
C3 C4 C5 . . 119.4(2) no
C3 C4 H4 . . 120.3 no
C5 C4 H4 . . 120.3 no
C4 C5 C6 . . 118.0(2) no
C4 C5 C8 . . 124.6(2) no
C6 C5 C8 . . 117.4(2) no
C7 C6 C5 . . 120.3(2) no
C7 C6 H6 . . 119.8 no
C5 C6 H6 . . 119.8 no
N1 C7 C6 . . 120.0(2) no
N1 C7 H7 . . 120.0 no
C6 C7 H7 . . 120.0 no
C5 C8 C8 . 2_677 115.2(3) no
C5 C8 H8A . . 108.5 no
C8 C8 H8A 2_677 . 108.5 no
C5 C8 H8B . . 108.5 no
C8 C8 H8B 2_677 . 108.5 no
H8A C8 H8B . . 107.5 no

loop_
_geom_bond_atom_site_label_1
_geom_bond_atom_site_label_2
_geom_bond_site_symmetry_2
_geom_bond_distance
_geom_bond_publ_flag
Cu1 O1 2_565 1.9145(16) yes
Cu1 O1 . 1.9145(16) yes
Cu1 O3 2_565 1.9431(17) yes
Cu1 O3 . 1.9432(17) yes
O1 C1 . 1.285(3) no
O2 C1 . 1.220(3) no
O3 C2 . 1.274(3) no
O4 C2 . 1.228(3) no
N1 C3 . 1.326(3) no
N1 C7 . 1.333(3) no
N1 H1 . 0.8800 no
C1 C2 . 1.548(3) no
C3 C4 . 1.382(4) no
C3 H3 . 0.9500 no
C4 C5 . 1.386(4) no
C4 H4 . 0.9500 no
C5 C6 . 1.390(3) no
C5 C8 . 1.506(3) no
C6 C7 . 1.366(4) no
C6 H6 . 0.9500 no
C7 H7 . 0.9500 no
C8 C8 2_677 1.513(5) no
C8 H8A . 0.9900 no
C8 H8B . 0.9900 no

loop_
_geom_hbond_atom_site_label_D
_geom_hbond_atom_site_label_H
_geom_hbond_atom_site_label_A
_geom_hbond_site_symmetry_A
_geom_hbond_distance_DH
_geom_hbond_distance_HA
_geom_hbond_distance_DA
_geom_hbond_angle_DHA
_geom_hbond_publ_flag
N1 H1 O2 1_455 0.88 2.36 2.951(3) 125 yes
N1 H1 O4 1_455 0.88 1.92 2.753(3) 156 yes
C3 H3 O4 2_666 0.95 2.43 3.157(4) 133 yes
C6 H6 O1 2_576 0.95 2.42 3.326(4) 159 yes

_cod_database_fobs_code 2021003
